data_7213244
loop_
_publ_author_name
'Jetti, Ram K. R.'
'Xue, Feng'
'Mak, Thomas C. W.'
'Nangia, Ashwini'

_publ_section_title
;
 4-Tritylbenzoic acid. A molecular scaffold for wheel-and-axle host--guest
 inclusion compounds with a supramolecular axis
;
_journal_issue 6
_journal_name_full 'Journal of the Chemical Society, Perkin Transactions 2'
_journal_page_first 1223
_journal_paper_doi 10.1039/a909827e
_journal_year 2000
_chemical_formula_moiety '(C26 H20 O2). 0.5(C6 H5 Br)'
_chemical_formula_sum 'C29 H22.5 Br0.5 O2'
_chemical_formula_weight 442.92
_chemical_melting_point 543.15
_chemical_name_common '4-(triphenylmethyl)benzoic acid bromobenzene clathrate '
_chemical_name_systematic
; 
 ? 
;
_space_group_IT_number 2
_symmetry_cell_setting triclinic
_symmetry_space_group_name_Hall '-P 1'
_symmetry_space_group_name_H-M 'P -1'
_atom_sites_solution_hydrogens geom
_atom_sites_solution_primary direct
_atom_sites_solution_secondary difmap
_audit_creation_method SHELXL-97
_cell_angle_alpha 89.764(1)
_cell_angle_beta 85.946(1)
_cell_angle_gamma 67.868(1)
_cell_formula_units_Z 2
_cell_length_a 7.3066(2)
_cell_length_b 8.9943(2)
_cell_length_c 18.4963(5)
_cell_measurement_temperature 294(2)
_cell_volume 1122.82(5)
_computing_cell_refinement 'Bruker SMART (Bruker, 1998)'
_computing_data_collection 'Bruker SMART (Bruker, 1998)'
_computing_data_reduction 'Bruker SAINT (Bruker, 1998)'
_computing_molecular_graphics 'XP in SHELXTL NT 5.1 (Bruker, 1998)'
_computing_structure_refinement 'SHELXL-97 (Sheldrick, 1997)'
_computing_structure_solution 'SHELXS-97 (Sheldrick, 1990)'
_diffrn_ambient_temperature 294(2)
_diffrn_measured_fraction_theta_full 0.961
_diffrn_measured_fraction_theta_max 0.961
_diffrn_measurement_device_type 'Bruker SMART CCD Area Detector'
_diffrn_measurement_method '\w and \f scan'
_diffrn_radiation_monochromator graphite
_diffrn_radiation_source 'fine-focus sealed tube'
_diffrn_radiation_type MoK\a
_diffrn_radiation_wavelength 0.71073
_diffrn_reflns_av_R_equivalents 0.0248
_diffrn_reflns_av_sigmaI/netI 0.0492
_diffrn_reflns_limit_h_max 7
_diffrn_reflns_limit_h_min -8
_diffrn_reflns_limit_k_max 9
_diffrn_reflns_limit_k_min -10
_diffrn_reflns_limit_l_max 21
_diffrn_reflns_limit_l_min -21
_diffrn_reflns_number 5937
_diffrn_reflns_theta_full 25.00
_diffrn_reflns_theta_max 25.00
_diffrn_reflns_theta_min 2.66
_exptl_absorpt_coefficient_mu 0.964
_exptl_absorpt_correction_T_max 1.000
_exptl_absorpt_correction_T_min 0.386
_exptl_absorpt_correction_type 'SADABS (Bruker, 1998)'
_exptl_crystal_colour Colorless
_exptl_crystal_density_diffrn 1.310
_exptl_crystal_density_method 'not measured'
_exptl_crystal_description Plate
_exptl_crystal_F_000 460
_exptl_crystal_size_max 0.35
_exptl_crystal_size_mid 0.30
_exptl_crystal_size_min 0.15
_refine_diff_density_max 0.814
_refine_diff_density_min -0.791
_refine_diff_density_rms 0.090
_refine_ls_extinction_coef 0.024(8)
_refine_ls_extinction_expression Fc^*^=kFc[1+0.001xFc^2^\l^3^/sin(2\q)]^-1/4^
_refine_ls_extinction_method SHELXL
_refine_ls_goodness_of_fit_ref 1.052
_refine_ls_hydrogen_treatment mixed
_refine_ls_matrix_type full
_refine_ls_number_parameters 308
_refine_ls_number_reflns 3797
_refine_ls_number_restraints 367
_refine_ls_restrained_S_all 1.061
_refine_ls_R_factor_all 0.1185
_refine_ls_R_factor_gt 0.0886
_refine_ls_shift/su_max 0.004
_refine_ls_shift/su_mean 0.000
_refine_ls_structure_factor_coef Fsqd
_refine_ls_weighting_details 'calc w=1/[\s^2^(Fo^2^)+(0.1922P)^2^+0.2056P] where P=(Fo^2^+2Fc^2^)/3'
_refine_ls_weighting_scheme calc
_refine_ls_wR_factor_gt 0.2516
_refine_ls_wR_factor_ref 0.2802
_reflns_number_gt 2621
_reflns_number_total 3797
_reflns_threshold_expression >2sigma(I)
_cod_data_source_file a909827esup1.cif
_cod_data_source_block 5.Ph-Br
_cod_depositor_comments
;
The following automatic conversions were performed:
'_atom_site_symetry_multiplicity' tag replaced with
'_atom_site_symmetry_multiplicity'.

Automatic conversion script
Id: cif_correct_tags 1440 2010-10-19 06:21:57Z saulius 

The following automatic conversions were performed:

'_chemical_melting_point' value '270 deg C ' was changed to '543.15'
- it was converted from degrees Celsius(C) to
Kelvins(K).

'_symmetry_cell_setting' value 'Triclinic' changed to
'triclinic' according to
/home/saulius/struct/CIF-dictionaries/cif_core.dic dictionary named
'cif_core.dic' version 2.4.2 from 2011-04-26.

Automatic conversion script
Id: cif_fix_values 1891 2012-01-12 08:04:46Z andrius 
;
_cod_original_sg_symbol_H-M P-1
_cod_original_formula_sum ' (C26 H20 O2). 0.5(C6 H5 Br)  '
_cod_database_code 7213244

loop_
_symmetry_equiv_pos_as_xyz
'x, y, z'
'-x, -y, -z'

loop_
_atom_site_label
_atom_site_type_symbol
_atom_site_fract_x
_atom_site_fract_y
_atom_site_fract_z
_atom_site_U_iso_or_equiv
_atom_site_adp_type
_atom_site_occupancy
_atom_site_symmetry_multiplicity
_atom_site_calc_flag
_atom_site_refinement_flags
C1 C 0.6584(4) 0.6896(3) 0.30487(13) 0.0358(6) Uani 1 1 d DU
C2 C 0.7606(4) 0.7232(3) 0.37032(13) 0.0365(6) Uani 1 1 d DU
C3 C 0.6807(4) 0.8588(3) 0.41443(15) 0.0453(7) Uani 1 1 d DU
H3 H 0.5580 0.9363 0.4056 0.054 Uiso 1 1 calc R
C4 C 0.7806(5) 0.8815(4) 0.47175(17) 0.0552(8) Uani 1 1 d DU
H4 H 0.7237 0.9733 0.5012 0.066 Uiso 1 1 calc R
C5 C 0.9644(5) 0.7686(4) 0.48561(17) 0.0575(8) Uani 1 1 d DU
H5 H 1.0312 0.7841 0.5241 0.069 Uiso 1 1 calc R
C6 C 1.0461(5) 0.6340(4) 0.44191(17) 0.0539(8) Uani 1 1 d DU
H6 H 1.1692 0.5572 0.4509 0.065 Uiso 1 1 calc R
C7 C 0.9481(4) 0.6110(4) 0.38479(15) 0.0447(7) Uani 1 1 d DU
H7 H 1.0070 0.5196 0.3552 0.054 Uiso 1 1 calc R
C8 C 0.5943(4) 0.5449(3) 0.31986(14) 0.0378(6) Uani 1 1 d DU
C9 C 0.6339(5) 0.4541(4) 0.38105(17) 0.0518(8) Uani 1 1 d DU
H9 H 0.7045 0.4777 0.4162 0.062 Uiso 1 1 calc R
C10 C 0.5706(5) 0.3286(4) 0.3912(2) 0.0648(9) Uani 1 1 d DU
H10 H 0.6001 0.2683 0.4328 0.078 Uiso 1 1 calc R
C11 C 0.4638(5) 0.2913(4) 0.3404(2) 0.0661(10) Uani 1 1 d DU
H11 H 0.4220 0.2063 0.3473 0.079 Uiso 1 1 calc R
C12 C 0.4205(5) 0.3823(4) 0.2791(2) 0.0561(8) Uani 1 1 d DU
H12 H 0.3490 0.3586 0.2443 0.067 Uiso 1 1 calc R
C13 C 0.4826(4) 0.5083(4) 0.26922(16) 0.0466(7) Uani 1 1 d DU
H13 H 0.4498 0.5702 0.2282 0.056 Uiso 1 1 calc R
C14 C 0.4675(4) 0.8341(3) 0.29051(15) 0.0389(6) Uani 1 1 d DU
C15 C 0.3023(4) 0.8695(3) 0.33989(17) 0.0459(7) Uani 1 1 d DU
H15 H 0.3102 0.8064 0.3804 0.055 Uiso 1 1 calc R
C16 C 0.1260(4) 0.9975(4) 0.32954(19) 0.0542(8) Uani 1 1 d DU
H16 H 0.0184 1.0197 0.3635 0.065 Uiso 1 1 calc R
C17 C 0.1096(5) 1.0906(4) 0.2701(2) 0.0608(9) Uani 1 1 d DU
H17 H -0.0077 1.1770 0.2635 0.073 Uiso 1 1 calc R
C18 C 0.2700(5) 1.0546(4) 0.2199(2) 0.0627(9) Uani 1 1 d DU
H18 H 0.2591 1.1158 0.1786 0.075 Uiso 1 1 calc R
C19 C 0.4477(4) 0.9283(3) 0.23010(16) 0.0475(7) Uani 1 1 d DU
H19 H 0.5545 0.9070 0.1959 0.057 Uiso 1 1 calc R
C20 C 0.8161(4) 0.6538(3) 0.23933(13) 0.0371(6) Uani 1 1 d DU
C21 C 0.9164(4) 0.7566(3) 0.22840(15) 0.0435(7) Uani 1 1 d DU
H21 H 0.8839 0.8459 0.2591 0.052 Uiso 1 1 calc R
C22 C 1.0637(4) 0.7301(4) 0.17312(16) 0.0473(7) Uani 1 1 d DU
H22 H 1.1287 0.8009 0.1669 0.057 Uiso 1 1 calc R
C23 C 1.1138(4) 0.5969(4) 0.12695(16) 0.0466(7) Uani 1 1 d DU
C24 C 1.0076(5) 0.4972(4) 0.13595(18) 0.0558(8) Uani 1 1 d DU
H24 H 1.0347 0.4109 0.1039 0.067 Uiso 1 1 calc R
C25 C 0.8631(5) 0.5252(4) 0.19170(16) 0.0492(7) Uani 1 1 d DU
H25 H 0.7957 0.4559 0.1974 0.059 Uiso 1 1 calc R
C26 C 1.2795(5) 0.5590(4) 0.07051(17) 0.0556(8) Uani 1 1 d DU
O1 O 1.3968(4) 0.6324(4) 0.07386(14) 0.0759(7) Uani 1 1 d DU
O2 O 1.3004(4) 0.4509(4) 0.02353(15) 0.0846(8) Uani 1 1 d DU
Br1 Br 0.7792(5) 0.1375(4) 0.09081(14) 0.2151(13) Uani 0.50 1 d PDU
C27 C 1.0009(8) 0.0621(5) 0.0219(3) 0.090(2) Uani 0.50 1 d PDU
C28 C 1.1636(12) 0.1006(10) 0.0052(5) 0.122(3) Uani 0.50 1 d PDU
C29 C 1.3019(13) 0.0119(11) -0.0448(5) 0.113(3) Uani 0.50 1 d PDU
C30 C 1.3193(15) -0.1185(14) -0.0858(8) 0.167(5) Uani 0.50 1 d PDU
C31 C 1.1431(11) -0.1460(10) -0.0768(5) 0.187(4) Uani 0.50 1 d PDU

loop_
_atom_site_aniso_label
_atom_site_aniso_U_11
_atom_site_aniso_U_22
_atom_site_aniso_U_33
_atom_site_aniso_U_23
_atom_site_aniso_U_13
_atom_site_aniso_U_12
C1 0.0346(13) 0.0384(12) 0.0359(13) 0.0010(10) -0.0011(10) -0.0155(11)
C2 0.0349(12) 0.0431(13) 0.0333(13) 0.0022(11) -0.0003(10) -0.0171(11)
C3 0.0434(15) 0.0474(15) 0.0439(15) -0.0020(12) -0.0035(12) -0.0156(13)
C4 0.0586(18) 0.0605(17) 0.0471(17) -0.0113(14) -0.0029(14) -0.0233(15)
C5 0.0602(18) 0.074(2) 0.0450(17) -0.0017(15) -0.0159(14) -0.0306(17)
C6 0.0419(15) 0.0671(18) 0.0539(18) 0.0095(15) -0.0126(13) -0.0204(14)
C7 0.0405(14) 0.0491(15) 0.0415(15) -0.0021(12) -0.0023(12) -0.0135(13)
C8 0.0327(13) 0.0361(12) 0.0430(15) -0.0006(11) -0.0004(11) -0.0114(11)
C9 0.0493(16) 0.0541(16) 0.0559(18) 0.0120(14) -0.0131(14) -0.0227(14)
C10 0.065(2) 0.0556(17) 0.080(2) 0.0287(16) -0.0157(17) -0.0279(16)
C11 0.0595(19) 0.0467(17) 0.099(3) 0.0126(17) -0.0099(19) -0.0277(15)
C12 0.0489(17) 0.0498(16) 0.073(2) -0.0037(15) -0.0104(15) -0.0214(14)
C13 0.0448(15) 0.0499(15) 0.0491(17) 0.0029(13) -0.0067(13) -0.0218(13)
C14 0.0396(13) 0.0401(13) 0.0415(14) -0.0018(11) -0.0049(11) -0.0197(11)
C15 0.0398(14) 0.0441(14) 0.0523(17) -0.0010(12) -0.0013(12) -0.0146(12)
C16 0.0377(15) 0.0524(17) 0.069(2) -0.0106(15) -0.0037(14) -0.0127(14)
C17 0.0493(17) 0.0461(17) 0.081(2) -0.0015(16) -0.0207(16) -0.0083(15)
C18 0.068(2) 0.0516(17) 0.069(2) 0.0184(15) -0.0259(17) -0.0198(16)
C19 0.0466(15) 0.0478(15) 0.0496(17) 0.0056(13) -0.0108(13) -0.0182(13)
C20 0.0370(13) 0.0404(13) 0.0337(13) 0.0005(11) -0.0029(11) -0.0142(11)
C21 0.0445(14) 0.0470(14) 0.0402(15) -0.0062(12) 0.0026(12) -0.0197(13)
C22 0.0455(15) 0.0561(16) 0.0439(16) 0.0001(13) 0.0006(12) -0.0241(14)
C23 0.0406(15) 0.0614(17) 0.0382(15) -0.0012(13) 0.0002(12) -0.0201(14)
C24 0.0576(18) 0.0573(17) 0.0518(18) -0.0165(14) 0.0104(14) -0.0231(15)
C25 0.0503(16) 0.0508(15) 0.0484(17) -0.0098(13) 0.0074(13) -0.0231(14)
C26 0.0542(17) 0.074(2) 0.0434(17) -0.0056(15) 0.0028(13) -0.0302(16)
O1 0.0666(14) 0.1050(18) 0.0653(15) -0.0194(14) 0.0232(12) -0.0477(15)
O2 0.0770(16) 0.113(2) 0.0708(17) -0.0385(15) 0.0293(13) -0.0491(16)
Br1 0.216(2) 0.191(2) 0.1445(17) 0.0350(16) 0.0208(17) 0.0222(19)
C27 0.135(6) 0.066(5) 0.047(4) 0.003(3) -0.022(4) -0.012(5)
C28 0.231(7) 0.099(5) 0.078(5) 0.035(4) -0.070(5) -0.102(6)
C29 0.114(5) 0.149(6) 0.125(7) 0.079(5) -0.068(4) -0.094(5)
C30 0.229(10) 0.101(7) 0.123(9) 0.069(5) 0.002(10) -0.012(8)
C31 0.285(7) 0.054(4) 0.269(10) 0.011(6) -0.240(7) -0.077(5)

loop_
_atom_type_symbol
_atom_type_description
_atom_type_scat_dispersion_real
_atom_type_scat_dispersion_imag
_atom_type_scat_source
C C 0.0033 0.0016 'International Tables Vol C Tables 4.2.6.8 and 6.1.1.4'
H H 0.0000 0.0000 'International Tables Vol C Tables 4.2.6.8 and 6.1.1.4'
O O 0.0106 0.0060 'International Tables Vol C Tables 4.2.6.8 and 6.1.1.4'
Br Br -0.2901 2.4595 'International Tables Vol C Tables 4.2.6.8 and 6.1.1.4'

loop_
_geom_angle_atom_site_label_1
_geom_angle_atom_site_label_2
_geom_angle_atom_site_label_3
_geom_angle
_geom_angle_site_symmetry_1
_geom_angle_site_symmetry_3
C14 C1 C2 111.8(2) . .
C14 C1 C8 106.22(19) . .
C2 C1 C8 110.7(2) . .
C14 C1 C20 111.4(2) . .
C2 C1 C20 105.16(19) . .
C8 C1 C20 111.7(2) . .
C3 C2 C7 117.5(2) . .
C3 C2 C1 124.0(2) . .
C7 C2 C1 118.5(2) . .
C2 C3 C4 121.0(3) . .
C5 C4 C3 120.6(3) . .
C6 C5 C4 119.0(3) . .
C5 C6 C7 120.6(3) . .
C6 C7 C2 121.2(3) . .
C9 C8 C13 117.7(3) . .
C9 C8 C1 124.2(2) . .
C13 C8 C1 118.1(2) . .
C8 C9 C10 121.1(3) . .
C9 C10 C11 120.9(3) . .
C12 C11 C10 118.8(3) . .
C13 C12 C11 120.3(3) . .
C12 C13 C8 121.2(3) . .
C19 C14 C15 117.5(3) . .
C19 C14 C1 123.8(2) . .
C15 C14 C1 118.6(2) . .
C16 C15 C14 121.2(3) . .
C17 C16 C15 120.6(3) . .
C16 C17 C18 118.9(3) . .
C17 C18 C19 121.1(3) . .
C14 C19 C18 120.8(3) . .
C25 C20 C21 117.9(2) . .
C25 C20 C1 123.9(2) . .
C21 C20 C1 118.2(2) . .
C22 C21 C20 121.9(3) . .
C21 C22 C23 119.6(3) . .
C22 C23 C24 118.6(3) . .
C22 C23 C26 121.0(3) . .
C24 C23 C26 120.4(3) . .
C25 C24 C23 120.7(3) . .
C24 C25 C20 121.3(3) . .
O2 C26 O1 123.9(3) . .
O2 C26 C23 118.1(3) . .
O1 C26 C23 117.9(3) . .
C28 C27 C27 112.2(7) . 2_755
C28 C27 Br1 135.3(5) . .
C27 C27 Br1 112.5(6) 2_755 .
C29 C28 C27 118.9(7) . .
C28 C29 C30 132.5(9) . .
C29 C30 C31 109.3(8) . .
C30 C31 C27 119.5(7) . 2_755

loop_
_geom_bond_atom_site_label_1
_geom_bond_atom_site_label_2
_geom_bond_distance
_geom_bond_site_symmetry_2
C1 C14 1.546(3) .
C1 C2 1.554(4) .
C1 C8 1.559(4) .
C1 C20 1.558(3) .
C2 C3 1.378(4) .
C2 C7 1.405(4) .
C3 C4 1.386(4) .
C4 C5 1.385(4) .
C5 C6 1.368(4) .
C6 C7 1.376(4) .
C8 C9 1.376(4) .
C8 C13 1.402(4) .
C9 C10 1.379(4) .
C10 C11 1.382(5) .
C11 C12 1.380(5) .
C12 C13 1.377(4) .
C14 C19 1.382(4) .
C14 C15 1.396(4) .
C15 C16 1.392(4) .
C16 C17 1.364(5) .
C17 C18 1.379(5) .
C18 C19 1.391(4) .
C20 C25 1.378(4) .
C20 C21 1.386(4) .
C21 C22 1.383(4) .
C22 C23 1.390(4) .
C23 C24 1.392(4) .
C23 C26 1.478(4) .
C24 C25 1.375(4) .
C26 O2 1.265(4) .
C26 O1 1.268(4) .
Br1 C27 1.896(6) .
C27 C28 1.373(8) .
C27 C27 1.389(8) 2_755
C27 C31 1.401(6) 2_755
C28 C29 1.335(8) .
C29 C30 1.359(9) .
C30 C31 1.398(9) .
